data_4310688
loop_
_publ_author_name
'Victoria A. Milway'
'Virginie Niel'
'Tareque S. M. Abedin'
'Zhiqiang Xu'
'Laurence K. Thompson'
'Hilde Grove'
'David O. Miller'
'Stewart R. Parsons'

_publ_section_title
;
 Octanuclear and Nonanuclear Supramolecular Copper(II) Complexes with
 Linear "Tritopic" Ligands: Structural and Magnetic Studies
;
_journal_name_full 'Inorganic Chemistry'
_journal_page_first 1874
_journal_page_last 1884
_journal_paper_doi 10.1021/ic030113u
_journal_volume 43
_journal_year 2004
_chemical_formula_sum 'C76 H92 Cl4 Cu8 N44 O50'
_chemical_formula_weight 3072.06
_chemical_name_systematic
;
  ?
;
_space_group_IT_number 82
_symmetry_cell_setting tetragonal
_symmetry_space_group_name_Hall 'I -4'
_symmetry_space_group_name_H-M 'I -4'
_atom_sites_solution_hydrogens geom
_atom_sites_solution_primary direct
_atom_sites_solution_secondary difmap
_audit_creation_method SHELXL-97
_cell_angle_alpha 90.00
_cell_angle_beta 90.00
_cell_angle_gamma 90.00
_cell_formula_units_Z 2
_cell_length_a 21.6448(13)
_cell_length_b 21.6448(13)
_cell_length_c 12.9499(11)
_cell_measurement_temperature 193(2)
_cell_volume 6067.0(7)
_computing_cell_refinement 'Bruker SAINT (Bruker, 1997)'
_computing_data_collection 'Bruker SMART (Bruker, 1997)'
_computing_data_reduction 'Bruker SAINT (Bruker, 1997)'
_computing_molecular_graphics 'teXsan for Windows (MSC, 1997)'
_computing_publication_material 'teXsan for Windows (MSC, 1997)'
_computing_structure_refinement 'SHELXL-97 (Sheldrick, 1997)'
_computing_structure_solution 'SHELXS-97 (Sheldrick, 1990)'
_diffrn_ambient_temperature 193(2)
_diffrn_detector_area_resol_mean 8.192
_diffrn_measured_fraction_theta_full 0.998
_diffrn_measured_fraction_theta_max 0.998
_diffrn_measurement_device_type 'Bruker PLATFORM diffractometer/SMART 1000 CCD area detector'
_diffrn_measurement_method '\w scans'
_diffrn_radiation_monochromator graphite
_diffrn_radiation_source 'fine-focus sealed tube'
_diffrn_radiation_type MoK\a
_diffrn_radiation_wavelength 0.71073
_diffrn_reflns_av_R_equivalents 0.0402
_diffrn_reflns_av_sigmaI/netI 0.0387
_diffrn_reflns_limit_h_max 27
_diffrn_reflns_limit_h_min -27
_diffrn_reflns_limit_k_max 27
_diffrn_reflns_limit_k_min -27
_diffrn_reflns_limit_l_max 12
_diffrn_reflns_limit_l_min -16
_diffrn_reflns_number 20830
_diffrn_reflns_theta_full 26.43
_diffrn_reflns_theta_max 26.43
_diffrn_reflns_theta_min 1.83
_diffrn_standards_decay_% 0
_diffrn_standards_interval_time 0
_diffrn_standards_number 0
_exptl_absorpt_coefficient_mu 1.568
_exptl_absorpt_correction_T_max 0.7242
_exptl_absorpt_correction_T_min 0.6257
_exptl_absorpt_correction_type multi-scan
_exptl_absorpt_process_details 'SADABS (Sheldrick, 1996)'
_exptl_crystal_colour green
_exptl_crystal_density_diffrn 1.682
_exptl_crystal_density_method 'not measured'
_exptl_crystal_description prism
_exptl_crystal_F_000 3112
_exptl_crystal_size_max 0.33
_exptl_crystal_size_mid 0.26
_exptl_crystal_size_min 0.22
_refine_diff_density_max 1.377
_refine_diff_density_min -0.359
_refine_diff_density_rms 0.121
_refine_ls_abs_structure_details 'Flack H D (1983), Acta Cryst. A39, 876-881'
_refine_ls_abs_structure_Flack -0.003(14)
_refine_ls_extinction_method none
_refine_ls_goodness_of_fit_ref 1.095
_refine_ls_hydrogen_treatment mixed
_refine_ls_matrix_type full
_refine_ls_number_parameters 417
_refine_ls_number_reflns 6234
_refine_ls_number_restraints 0
_refine_ls_restrained_S_all 1.095
_refine_ls_R_factor_all 0.0503
_refine_ls_R_factor_gt 0.0435
_refine_ls_shift/su_max 0.003
_refine_ls_shift/su_mean 0.000
_refine_ls_structure_factor_coef Fsqd
_refine_ls_weighting_details 'calc w=1/[\s^2^(Fo^2^)+(0.0883P)^2^+0.0000P] where P=(Fo^2^+2Fc^2^)/3'
_refine_ls_weighting_scheme calc
_refine_ls_wR_factor_gt 0.1222
_refine_ls_wR_factor_ref 0.1272
_reflns_number_gt 5606
_reflns_number_total 6234
_reflns_threshold_expression >2sigma(I)
_cod_data_source_file ic030113u_1.cif
_cod_data_source_block shelxl(compound1)
_cod_depositor_comments
;
The following automatic conversions were performed:
'_symmetry_cell_setting' value 'Tetragonal' changed to 'tetragonal'
according to '/home/saulius/struct/CIF-dictionaries/cif_core.dic'
dictionary named 'cif_core.dic' version 2.4.1 from 2010-06-29.

Automatic conversion script
Id: cif_fix_enum 1527 2010-12-29 10:47:43Z saulius 
;
_cod_database_code 4310688

loop_
_symmetry_equiv_pos_as_xyz
'x, y, z'
'-x, -y, z'
'y, -x, -z'
'-y, x, -z'
'x+1/2, y+1/2, z+1/2'
'-x+1/2, -y+1/2, z+1/2'
'y+1/2, -x+1/2, -z+1/2'
'-y+1/2, x+1/2, -z+1/2'

loop_
_atom_site_label
_atom_site_type_symbol
_atom_site_fract_x
_atom_site_fract_y
_atom_site_fract_z
_atom_site_U_iso_or_equiv
_atom_site_adp_type
_atom_site_occupancy
_atom_site_symmetry_multiplicity
_atom_site_calc_flag
_atom_site_refinement_flags
_atom_site_disorder_assembly
_atom_site_disorder_group
Cu1 Cu 0.38621(2) 0.44456(2) 0.04011(4) 0.02398(14) Uani 1 1 d . . .
Cu2 Cu 0.32437(3) 0.28420(2) 0.16499(5) 0.03000(15) Uani 1 1 d . . .
Cl1 Cl 0.36217(7) 0.34609(7) -0.43194(10) 0.0454(3) Uani 1 1 d . . .
O1 O 0.34431(16) 0.34553(15) 0.0568(3) 0.0310(7) Uani 1 1 d . . .
O2 O 0.47295(14) 0.41445(14) 0.0592(2) 0.0272(7) Uani 1 1 d . . .
O3 O 0.36355(17) 0.32327(16) 0.2886(3) 0.0383(8) Uani 1 1 d . . .
O4 O 0.4463(2) 0.3216(2) 0.3755(4) 0.0592(12) Uani 1 1 d . . .
O5 O 0.4410(2) 0.2710(2) 0.2320(4) 0.0583(11) Uani 1 1 d . . .
O6 O 0.1902(3) 0.3195(3) 0.1025(5) 0.0912(19) Uani 1 1 d . . .
O7 O 0.24289(19) 0.3353(2) 0.2420(4) 0.0531(11) Uani 1 1 d . . .
O8 O 0.1509(2) 0.3738(3) 0.2228(6) 0.0870(19) Uani 1 1 d . . .
O9 O 0.0611(3) 0.3558(3) 0.0511(6) 0.097(2) Uani 1 1 d . . .
O10 O -0.00666(18) 0.2545(2) 0.0135(3) 0.0501(11) Uani 1 1 d . . .
O11 O 0.5793(4) 0.0373(4) 0.1244(7) 0.126(3) Uani 1 1 d . . .
O12 O 0.4598(5) 0.0876(4) 0.1412(11) 0.078(4) Uani 0.50 1 d P . .
O13 O 0.9634(4) 0.4004(4) 0.1542(11) 0.138(4) Uani 0.88 1 d P . .
O14 O 0.0000 0.5000 0.2500 0.100(8) Uani 0.50 4 d SP . .
N1 N 0.30730(18) 0.20127(18) 0.2306(3) 0.0314(9) Uani 1 1 d . . .
N2 N 0.2923(2) 0.1386(2) -0.0290(4) 0.0434(11) Uani 1 1 d . . .
N3 N 0.31145(19) 0.23561(17) 0.0444(3) 0.0319(8) Uani 1 1 d . . .
N4 N 0.3198(2) 0.26349(18) -0.0524(3) 0.0328(9) Uani 1 1 d . . .
N5 N 0.37495(16) 0.41478(17) -0.1063(3) 0.0245(8) Uani 1 1 d . . .
N6 N 0.45172(17) 0.43754(17) 0.2294(3) 0.0271(8) Uani 1 1 d . . .
N7 N 0.39626(17) 0.45733(17) 0.1852(3) 0.0274(8) Uani 1 1 d . . .
N8 N 0.3488(2) 0.4720(2) 0.3441(3) 0.0383(9) Uani 1 1 d . . .
N9 N 0.30409(17) 0.48591(17) 0.0763(3) 0.0281(8) Uani 1 1 d . . .
N10 N 0.4183(2) 0.3052(2) 0.2995(4) 0.0397(10) Uani 1 1 d . . .
N11 N 0.1947(2) 0.3443(2) 0.1890(4) 0.0483(13) Uani 1 1 d . . .
C1 C 0.3085(2) 0.1871(2) 0.3318(5) 0.0403(12) Uani 1 1 d . . .
C2 C 0.3038(3) 0.1262(3) 0.3657(4) 0.0428(13) Uani 1 1 d . . .
C3 C 0.2979(3) 0.0802(2) 0.2939(5) 0.0461(14) Uani 1 1 d . . .
C4 C 0.2951(3) 0.0940(2) 0.1897(5) 0.0418(13) Uani 1 1 d . . .
C5 C 0.3005(2) 0.1556(2) 0.1604(4) 0.0342(10) Uani 1 1 d . . .
C6 C 0.3004(2) 0.1769(2) 0.0508(4) 0.0357(11) Uani 1 1 d . . .
C7 C 0.33782(19) 0.3196(2) -0.0339(4) 0.0277(9) Uani 1 1 d . . .
C8 C 0.3541(2) 0.3571(2) -0.1263(4) 0.0273(9) Uani 1 1 d . . .
C9 C 0.3491(2) 0.3342(2) -0.2253(4) 0.0310(10) Uani 1 1 d . . .
C10 C 0.3669(2) 0.3725(2) -0.3064(4) 0.0318(10) Uani 1 1 d . . .
C11 C 0.3892(2) 0.4310(2) -0.2888(4) 0.0306(10) Uani 1 1 d . . .
C12 C 0.3928(2) 0.4511(2) -0.1868(3) 0.0252(9) Uani 1 1 d . . .
C13 C 0.41649(18) 0.51254(19) -0.1563(4) 0.0229(8) Uani 1 1 d . . .
C14 C 0.3502(2) 0.4718(2) 0.2414(4) 0.0284(9) Uani 1 1 d . . .
C15 C 0.2953(2) 0.4925(2) 0.1792(4) 0.0304(10) Uani 1 1 d . . .
C16 C 0.2413(3) 0.5157(3) 0.2196(5) 0.0421(12) Uani 1 1 d . . .
C17 C 0.1969(3) 0.5357(3) 0.1539(6) 0.0569(17) Uani 1 1 d . . .
C18 C 0.2049(3) 0.5307(3) 0.0464(6) 0.0515(15) Uani 1 1 d . . .
C19 C 0.2606(2) 0.5054(3) 0.0123(4) 0.0373(11) Uani 1 1 d . . .
H1 H 0.2844 0.0963 -0.0167 0.051 Uiso 1 1 d . . .
H2 H 0.2938 0.1545 -0.0970 0.051 Uiso 1 1 d . . .
H3 H 0.3861 0.4620 0.3809 0.047 Uiso 1 1 d . . .
H4 H 0.3132 0.4834 0.3800 0.047 Uiso 1 1 d . . .
H5 H 0.3127 0.2192 0.3811 0.048 Uiso 1 1 d . . .
H6 H 0.3061 0.1169 0.4374 0.052 Uiso 1 1 d . . .
H7 H 0.2936 0.0379 0.3162 0.056 Uiso 1 1 d . . .
H8 H 0.2900 0.0627 0.1394 0.050 Uiso 1 1 d . . .
H9 H 0.3341 0.2939 -0.2380 0.037 Uiso 1 1 d . . .
H10 H 0.4014 0.4575 -0.3432 0.037 Uiso 1 1 d . . .
H11 H 0.2368 0.5203 0.2914 0.055 Uiso 1 1 d . . .
H12 H 0.1592 0.5525 0.1788 0.067 Uiso 1 1 d . . .
H13 H 0.1747 0.5447 -0.0017 0.062 Uiso 1 1 d . . .
H14 H 0.2672 0.5022 -0.0589 0.045 Uiso 1 1 d . . .
H15 H 0.4598 0.1272 0.1570 0.076 Uiso 0.50 1 d P . .
H16 H 0.4347 0.0615 0.1799 0.076 Uiso 0.50 1 d P . .
H17 H 0.5412 0.0577 0.1438 0.076 Uiso 1 1 d . . .
H18 H 0.5882 0.0077 0.1787 0.076 Uiso 1 1 d . . .
H19 H 0.9669 0.4388 0.1040 0.076 Uiso 0.88 1 d P . .
H20 H 0.9851 0.3700 0.1177 0.076 Uiso 0.88 1 d P . .
H21 H 0.0863 0.3478 0.1109 0.076 Uiso 1 1 d . . .
H22 H 0.0361 0.3893 0.0611 0.076 Uiso 1 1 d . . .
H23 H -0.0376 0.2860 0.0235 0.076 Uiso 1 1 d . . .
H24 H -0.0218 0.2171 0.0429 0.076 Uiso 1 1 d . . .
H25 H 0.0139 0.4675 0.2053 0.076 Uiso 0.13 1 d P . .
H26 H 0.0327 0.5048 0.2993 0.076 Uiso 0.13 1 d P . .

loop_
_atom_site_aniso_label
_atom_site_aniso_U_11
_atom_site_aniso_U_22
_atom_site_aniso_U_33
_atom_site_aniso_U_23
_atom_site_aniso_U_13
_atom_site_aniso_U_12
Cu1 0.0269(3) 0.0282(3) 0.0169(3) -0.0009(2) 0.0020(2) 0.0023(2)
Cu2 0.0383(3) 0.0285(3) 0.0232(3) -0.0003(2) 0.0001(2) -0.0058(2)
Cl1 0.0644(8) 0.0497(7) 0.0221(7) -0.0116(5) 0.0049(6) -0.0087(6)
O1 0.0449(18) 0.0275(15) 0.0206(19) -0.0017(13) 0.0015(14) -0.0075(13)
O2 0.0278(15) 0.0357(17) 0.0181(18) -0.0026(13) 0.0002(12) 0.0021(12)
O3 0.0410(19) 0.0389(19) 0.035(2) -0.0071(16) -0.0004(16) -0.0028(15)
O4 0.061(3) 0.079(3) 0.037(2) 0.005(2) -0.015(2) -0.012(2)
O5 0.046(2) 0.066(3) 0.063(3) -0.008(2) 0.010(2) 0.0084(19)
O6 0.089(4) 0.126(5) 0.059(4) -0.016(4) -0.018(3) 0.011(4)
O7 0.050(2) 0.069(3) 0.041(3) -0.002(2) -0.0008(19) 0.015(2)
O8 0.048(3) 0.093(4) 0.120(6) -0.020(4) 0.006(3) 0.019(3)
O9 0.067(3) 0.117(5) 0.106(6) 0.042(4) -0.023(3) -0.026(3)
O10 0.045(2) 0.067(3) 0.038(3) 0.019(2) 0.0103(18) 0.0127(19)
O11 0.127(6) 0.109(5) 0.140(8) 0.044(5) 0.068(6) 0.019(5)
O12 0.066(6) 0.048(5) 0.121(11) 0.039(6) 0.037(6) 0.008(4)
O13 0.083(5) 0.102(6) 0.231(13) 0.022(7) 0.053(7) -0.001(4)
O14 0.095(11) 0.095(11) 0.11(2) 0.000 0.000 0.000
N1 0.037(2) 0.033(2) 0.025(2) 0.0006(17) -0.0003(17) -0.0065(16)
N2 0.069(3) 0.032(2) 0.030(3) -0.0030(19) 0.002(2) -0.010(2)
N3 0.042(2) 0.0265(19) 0.027(2) 0.0036(17) -0.0017(18) -0.0053(15)
N4 0.043(2) 0.032(2) 0.023(2) 0.0028(16) 0.0050(18) -0.0061(16)
N5 0.0252(17) 0.0277(18) 0.021(2) 0.0005(15) 0.0023(15) 0.0027(14)
N6 0.0291(18) 0.0320(19) 0.020(2) 0.0004(15) -0.0002(15) 0.0042(15)
N7 0.0304(19) 0.0301(18) 0.022(2) -0.0001(15) 0.0000(16) 0.0023(14)
N8 0.043(2) 0.053(3) 0.019(2) -0.0013(19) 0.0052(18) 0.0046(18)
N9 0.0302(19) 0.0279(18) 0.026(2) -0.0005(16) 0.0025(16) -0.0018(14)
N10 0.040(2) 0.041(2) 0.038(3) 0.0023(19) 0.001(2) -0.0073(18)
N11 0.043(3) 0.052(3) 0.051(4) 0.010(2) 0.002(2) 0.002(2)
C1 0.040(3) 0.045(3) 0.036(3) -0.004(3) 0.003(2) -0.011(2)
C2 0.051(3) 0.048(3) 0.029(3) 0.010(2) -0.001(2) -0.012(2)
C3 0.061(4) 0.038(3) 0.040(3) 0.009(2) 0.002(3) -0.012(2)
C4 0.059(3) 0.030(2) 0.037(3) 0.005(2) 0.003(3) -0.004(2)
C5 0.040(2) 0.031(2) 0.031(3) 0.001(2) -0.001(2) -0.0070(19)
C6 0.039(2) 0.034(2) 0.034(3) -0.004(2) 0.004(2) -0.0062(19)
C7 0.027(2) 0.030(2) 0.027(2) -0.0007(19) 0.0010(19) 0.0018(17)
C8 0.026(2) 0.029(2) 0.027(3) -0.0023(19) 0.0022(18) 0.0005(16)
C9 0.034(2) 0.027(2) 0.032(3) -0.0010(19) 0.001(2) 0.0007(17)
C10 0.034(2) 0.040(3) 0.021(3) -0.0026(19) 0.0021(18) 0.0006(19)
C11 0.037(2) 0.034(2) 0.021(2) -0.0011(18) 0.0042(19) 0.0006(18)
C12 0.027(2) 0.025(2) 0.023(2) 0.0027(17) -0.0004(17) 0.0041(16)
C13 0.0243(18) 0.029(2) 0.016(2) -0.0009(17) 0.0015(17) 0.0003(15)
C14 0.033(2) 0.028(2) 0.024(2) 0.0019(18) 0.0067(19) -0.0028(17)
C15 0.039(2) 0.028(2) 0.024(3) 0.0012(19) 0.006(2) -0.0002(17)
C16 0.040(3) 0.052(3) 0.035(3) -0.001(2) 0.011(2) 0.014(2)
C17 0.035(3) 0.075(4) 0.060(4) -0.009(4) 0.016(3) 0.007(3)
C18 0.035(3) 0.061(3) 0.059(4) 0.004(3) -0.003(3) 0.012(3)
C19 0.038(3) 0.045(3) 0.029(3) -0.003(2) -0.001(2) 0.002(2)

loop_
_atom_type_symbol
_atom_type_description
_atom_type_scat_dispersion_real
_atom_type_scat_dispersion_imag
_atom_type_scat_source
C C 0.0033 0.0016 'International Tables Vol C Tables 4.2.6.8 and 6.1.1.4'
H H 0.0000 0.0000 'International Tables Vol C Tables 4.2.6.8 and 6.1.1.4'
N N 0.0061 0.0033 'International Tables Vol C Tables 4.2.6.8 and 6.1.1.4'
O O 0.0106 0.0060 'International Tables Vol C Tables 4.2.6.8 and 6.1.1.4'
Cl Cl 0.1484 0.1585 'International Tables Vol C Tables 4.2.6.8 and 6.1.1.4'
Cu Cu 0.3201 1.2651 'International Tables Vol C Tables 4.2.6.8 and 6.1.1.4'

loop_
_geom_angle_atom_site_label_1
_geom_angle_atom_site_label_2
_geom_angle_atom_site_label_3
_geom_angle
_geom_angle_site_symmetry_1
_geom_angle_site_symmetry_3
_geom_angle_publ_flag
N7 Cu1 O2 79.59(14) . . ?
N7 Cu1 N5 169.65(16) . . ?
O2 Cu1 N5 97.18(14) . . ?
N7 Cu1 N9 79.07(17) . . ?
O2 Cu1 N9 158.32(16) . . ?
N5 Cu1 N9 104.50(16) . . ?
N7 Cu1 O2 114.19(14) . 3_565 ?
O2 Cu1 O2 94.17(16) . 3_565 ?
N5 Cu1 O2 75.71(13) . 3_565 ?
N9 Cu1 O2 91.12(13) . 3_565 ?
N7 Cu1 O1 94.92(14) . . ?
O2 Cu1 O1 93.09(12) . . ?
N5 Cu1 O1 75.35(13) . . ?
N9 Cu1 O1 92.47(13) . . ?
O2 Cu1 O1 150.81(12) 3_565 . ?
N3 Cu2 O1 79.74(15) . . ?
N3 Cu2 O3 162.36(16) . . ?
O1 Cu2 O3 100.99(14) . . ?
N3 Cu2 N1 80.05(17) . . ?
O1 Cu2 N1 159.13(15) . . ?
O3 Cu2 N1 96.69(16) . . ?
N3 Cu2 O7 120.47(17) . . ?
O1 Cu2 O7 98.70(16) . . ?
O3 Cu2 O7 77.02(15) . . ?
N1 Cu2 O7 95.99(17) . . ?
C7 O1 Cu2 109.0(3) . . ?
C7 O1 Cu1 110.5(3) . . ?
Cu2 O1 Cu1 139.98(17) . . ?
C13 O2 Cu1 109.6(3) 4_655 . ?
C13 O2 Cu1 111.5(3) 4_655 4_655 ?
Cu1 O2 Cu1 138.67(16) . 4_655 ?
N10 O3 Cu2 111.0(3) . . ?
N11 O7 Cu2 118.0(4) . . ?
H21 O9 H22 111.4(8) . . ?
H23 O10 H24 108.0(4) . . ?
H17 O11 H18 106.3(7) . . ?
H15 O12 H16 117.7(13) . . ?
H19 O13 H20 101.9(11) . . ?
H25 O14 H26 104.501(4) . . ?
C1 N1 C5 119.4(4) . . ?
C1 N1 Cu2 127.5(3) . . ?
C5 N1 Cu2 112.8(3) . . ?
C6 N2 H1 119.7(5) . . ?
C6 N2 H2 119.3(5) . . ?
H1 N2 H2 121.0(5) . . ?
C6 N3 N4 120.1(4) . . ?
C6 N3 Cu2 121.1(4) . . ?
N4 N3 Cu2 118.5(3) . . ?
C7 N4 N3 106.1(4) . . ?
C8 N5 C12 118.7(4) . . ?
C8 N5 Cu1 121.0(3) . . ?
C12 N5 Cu1 120.1(3) . . ?
C13 N6 N7 108.6(4) 4_655 . ?
C14 N7 N6 121.0(4) . . ?
C14 N7 Cu1 120.5(3) . . ?
N6 N7 Cu1 117.1(3) . . ?
C14 N8 H3 118.3(4) . . ?
C14 N8 H4 121.1(5) . . ?
H3 N8 H4 120.5(5) . . ?
C19 N9 C15 118.9(4) . . ?
C19 N9 Cu1 127.9(4) . . ?
C15 N9 Cu1 113.2(3) . . ?
O4 N10 O5 123.2(5) . . ?
O4 N10 O3 118.2(5) . . ?
O5 N10 O3 118.6(5) . . ?
O8 N11 O6 119.0(6) . . ?
O8 N11 O7 121.6(6) . . ?
O6 N11 O7 119.2(6) . . ?
N1 C1 C2 121.4(5) . . ?
N1 C1 H5 119.5(5) . . ?
C2 C1 H5 119.1(6) . . ?
C3 C2 C1 118.7(5) . . ?
C3 C2 H6 121.0(6) . . ?
C1 C2 H6 120.3(6) . . ?
C2 C3 C4 120.7(5) . . ?
C2 C3 H7 119.8(6) . . ?
C4 C3 H7 119.4(6) . . ?
C3 C4 C5 118.0(5) . . ?
C3 C4 H8 121.5(5) . . ?
C5 C4 H8 120.5(6) . . ?
N1 C5 C4 121.8(5) . . ?
N1 C5 C6 114.4(4) . . ?
C4 C5 C6 123.8(5) . . ?
N3 C6 N2 125.7(5) . . ?
N3 C6 C5 111.3(5) . . ?
N2 C6 C5 123.0(4) . . ?
N4 C7 O1 126.7(5) . . ?
N4 C7 C8 115.7(5) . . ?
O1 C7 C8 117.6(4) . . ?
N5 C8 C9 122.5(4) . . ?
N5 C8 C7 115.3(4) . . ?
C9 C8 C7 122.2(4) . . ?
C8 C9 C10 117.7(4) . . ?
C8 C9 H9 121.4(5) . . ?
C10 C9 H9 120.9(5) . . ?
C11 C10 C9 121.4(5) . . ?
C11 C10 Cl1 118.9(4) . . ?
C9 C10 Cl1 119.7(4) . . ?
C10 C11 C12 117.7(4) . . ?
C10 C11 H10 122.2(5) . . ?
C12 C11 H10 120.1(5) . . ?
N5 C12 C11 122.1(4) . . ?
N5 C12 C13 114.4(4) . . ?
C11 C12 C13 123.6(4) . . ?
O2 C13 N6 124.9(4) 3_565 3_565 ?
O2 C13 C12 117.7(4) 3_565 . ?
N6 C13 C12 117.4(4) 3_565 . ?
N7 C14 N8 126.1(5) . . ?
N7 C14 C15 112.7(4) . . ?
N8 C14 C15 121.1(4) . . ?
N9 C15 C16 122.1(5) . . ?
N9 C15 C14 112.6(4) . . ?
C16 C15 C14 125.2(5) . . ?
C17 C16 C15 118.8(6) . . ?
C17 C16 H11 120.9(5) . . ?
C15 C16 H11 120.2(6) . . ?
C16 C17 C18 120.6(5) . . ?
C16 C17 H12 121.2(7) . . ?
C18 C17 H12 118.1(7) . . ?
C19 C18 C17 116.7(6) . . ?
C19 C18 H13 120.7(7) . . ?
C17 C18 H13 122.7(6) . . ?
N9 C19 C18 122.8(5) . . ?
N9 C19 H14 119.0(5) . . ?
C18 C19 H14 118.2(6) . . ?

loop_
_geom_bond_atom_site_label_1
_geom_bond_atom_site_label_2
_geom_bond_distance
_geom_bond_site_symmetry_2
_geom_bond_publ_flag
Cu1 N7 1.912(4) . ?
Cu1 O2 2.003(3) . ?
Cu1 N5 2.017(4) . ?
Cu1 N9 2.045(4) . ?
Cu1 O2 2.284(3) 3_565 ?
Cu1 O1 2.337(3) . ?
Cu2 N3 1.903(4) . ?
Cu2 O1 1.978(3) . ?
Cu2 O3 2.000(4) . ?
Cu2 N1 2.020(4) . ?
Cu2 O7 2.308(4) . ?
Cl1 C10 1.727(5) . ?
O1 C7 1.309(6) . ?
O2 C13 1.298(6) 4_655 ?
O2 Cu1 2.284(3) 4_655 ?
O3 N10 1.256(6) . ?
O4 N10 1.208(7) . ?
O5 N10 1.247(7) . ?
O6 N11 1.245(8) . ?
O7 N11 1.264(7) . ?
O8 N11 1.224(7) . ?
O9 H21 0.964(6) . ?
O9 H22 0.914(8) . ?
O10 H23 0.966(4) . ?
O10 H24 0.952(4) . ?
O11 H17 0.969(7) . ?
O11 H18 0.969(8) . ?
O12 H15 0.881(10) . ?
O12 H16 0.930(9) . ?
O13 H19 1.057(10) . ?
O13 H20 0.938(10) . ?
O14 H25 0.9600 . ?
O14 H26 0.9600 . ?
N1 C1 1.345(8) . ?
N1 C5 1.352(7) . ?
N2 C6 1.335(7) . ?
N2 H1 0.945(4) . ?
N2 H2 0.946(5) . ?
N3 C6 1.296(6) . ?
N3 N4 1.403(6) . ?
N4 C7 1.299(6) . ?
N5 C8 1.353(6) . ?
N5 C12 1.362(6) . ?
N6 C13 1.305(6) 4_655 ?
N6 N7 1.397(5) . ?
N7 C14 1.273(6) . ?
N8 C14 1.331(7) . ?
N8 H3 0.963(4) . ?
N8 H4 0.933(4) . ?
N9 C19 1.324(7) . ?
N9 C15 1.354(6) . ?
C1 C2 1.394(8) . ?
C1 H5 0.947(6) . ?
C2 C3 1.368(8) . ?
C2 H6 0.951(6) . ?
C3 C4 1.383(8) . ?
C3 H7 0.965(5) . ?
C4 C5 1.391(7) . ?
C4 H8 0.946(6) . ?
C5 C6 1.493(8) . ?
C7 C8 1.487(7) . ?
C8 C9 1.379(7) . ?
C9 C10 1.393(7) . ?
C9 H9 0.943(5) . ?
C10 C11 1.374(7) . ?
C11 C12 1.392(6) . ?
C11 H10 0.947(5) . ?
C12 C13 1.480(6) . ?
C13 O2 1.298(6) 3_565 ?
C13 N6 1.305(6) 3_565 ?
C14 C15 1.503(7) . ?
C15 C16 1.375(7) . ?
C16 C17 1.356(9) . ?
C16 H11 0.941(6) . ?
C17 C18 1.407(11) . ?
C17 H12 0.949(6) . ?
C18 C19 1.396(8) . ?
C18 H13 0.951(6) . ?
C19 H14 0.935(5) . ?

loop_
_geom_torsion_atom_site_label_1
_geom_torsion_atom_site_label_2
_geom_torsion_atom_site_label_3
_geom_torsion_atom_site_label_4
_geom_torsion
_geom_torsion_site_symmetry_1
_geom_torsion_site_symmetry_2
_geom_torsion_site_symmetry_3
_geom_torsion_site_symmetry_4
_geom_torsion_publ_flag
N3 Cu2 O1 C7 0.0(3) . . . . ?
O3 Cu2 O1 C7 162.0(3) . . . . ?
N1 Cu2 O1 C7 14.6(6) . . . . ?
O7 Cu2 O1 C7 -119.6(3) . . . . ?
N3 Cu2 O1 Cu1 -170.6(3) . . . . ?
O3 Cu2 O1 Cu1 -8.5(3) . . . . ?
N1 Cu2 O1 Cu1 -155.9(3) . . . . ?
O7 Cu2 O1 Cu1 69.9(3) . . . . ?
N7 Cu1 O1 C7 -173.1(3) . . . . ?
O2 Cu1 O1 C7 -93.2(3) . . . . ?
N5 Cu1 O1 C7 3.4(3) . . . . ?
N9 Cu1 O1 C7 107.7(3) . . . . ?
O2 Cu1 O1 C7 11.0(4) 3_565 . . . ?
N7 Cu1 O1 Cu2 -2.6(3) . . . . ?
O2 Cu1 O1 Cu2 77.2(3) . . . . ?
N5 Cu1 O1 Cu2 173.8(3) . . . . ?
N9 Cu1 O1 Cu2 -81.8(3) . . . . ?
O2 Cu1 O1 Cu2 -178.6(2) 3_565 . . . ?
N7 Cu1 O2 C13 3.4(3) . . . 4_655 ?
N5 Cu1 O2 C13 -166.7(3) . . . 4_655 ?
N9 Cu1 O2 C13 13.6(5) . . . 4_655 ?
O2 Cu1 O2 C13 117.2(3) 3_565 . . 4_655 ?
O1 Cu1 O2 C13 -91.0(3) . . . 4_655 ?
N7 Cu1 O2 Cu1 -169.5(3) . . . 4_655 ?
N5 Cu1 O2 Cu1 20.4(3) . . . 4_655 ?
N9 Cu1 O2 Cu1 -159.3(3) . . . 4_655 ?
O2 Cu1 O2 Cu1 -55.7(2) 3_565 . . 4_655 ?
O1 Cu1 O2 Cu1 96.0(2) . . . 4_655 ?
N3 Cu2 O3 N10 -0.2(7) . . . . ?
O1 Cu2 O3 N10 -90.9(3) . . . . ?
N1 Cu2 O3 N10 78.0(3) . . . . ?
O7 Cu2 O3 N10 172.6(3) . . . . ?
N3 Cu2 O7 N11 -18.9(5) . . . . ?
O1 Cu2 O7 N11 64.3(4) . . . . ?
O3 Cu2 O7 N11 163.7(4) . . . . ?
N1 Cu2 O7 N11 -100.8(4) . . . . ?
N3 Cu2 N1 C1 177.3(5) . . . . ?
O1 Cu2 N1 C1 162.6(4) . . . . ?
O3 Cu2 N1 C1 14.8(5) . . . . ?
O7 Cu2 N1 C1 -62.8(4) . . . . ?
N3 Cu2 N1 C5 4.4(3) . . . . ?
O1 Cu2 N1 C5 -10.2(6) . . . . ?
O3 Cu2 N1 C5 -158.1(3) . . . . ?
O7 Cu2 N1 C5 124.4(3) . . . . ?
O1 Cu2 N3 C6 172.8(4) . . . . ?
O3 Cu2 N3 C6 78.8(7) . . . . ?
N1 Cu2 N3 C6 -1.9(4) . . . . ?
O7 Cu2 N3 C6 -93.1(4) . . . . ?
O1 Cu2 N3 N4 -1.3(3) . . . . ?
O3 Cu2 N3 N4 -95.3(6) . . . . ?
N1 Cu2 N3 N4 -176.1(4) . . . . ?
O7 Cu2 N3 N4 92.8(4) . . . . ?
C6 N3 N4 C7 -171.9(4) . . . . ?
Cu2 N3 N4 C7 2.3(5) . . . . ?
N7 Cu1 N5 C8 17.0(11) . . . . ?
O2 Cu1 N5 C8 88.1(3) . . . . ?
N9 Cu1 N5 C8 -92.0(3) . . . . ?
O2 Cu1 N5 C8 -179.5(3) 3_565 . . . ?
O1 Cu1 N5 C8 -3.3(3) . . . . ?
N7 Cu1 N5 C12 -158.0(8) . . . . ?
O2 Cu1 N5 C12 -86.9(3) . . . . ?
N9 Cu1 N5 C12 93.0(3) . . . . ?
O2 Cu1 N5 C12 5.6(3) 3_565 . . . ?
O1 Cu1 N5 C12 -178.3(3) . . . . ?
C13 N6 N7 C14 170.0(4) 4_655 . . . ?
C13 N6 N7 Cu1 3.4(5) 4_655 . . . ?
O2 Cu1 N7 C14 -170.5(4) . . . . ?
N5 Cu1 N7 C14 -97.8(9) . . . . ?
N9 Cu1 N7 C14 13.4(3) . . . . ?
O2 Cu1 N7 C14 99.6(4) 3_565 . . . ?
O1 Cu1 N7 C14 -78.2(4) . . . . ?
O2 Cu1 N7 N6 -3.9(3) . . . . ?
N5 Cu1 N7 N6 68.8(10) . . . . ?
N9 Cu1 N7 N6 180.0(3) . . . . ?
O2 Cu1 N7 N6 -93.8(3) 3_565 . . . ?
O1 Cu1 N7 N6 88.4(3) . . . . ?
N7 Cu1 N9 C19 172.0(4) . . . . ?
O2 Cu1 N9 C19 161.8(4) . . . . ?
N5 Cu1 N9 C19 -17.9(4) . . . . ?
O2 Cu1 N9 C19 57.6(4) 3_565 . . . ?
O1 Cu1 N9 C19 -93.4(4) . . . . ?
N7 Cu1 N9 C15 -8.6(3) . . . . ?
O2 Cu1 N9 C15 -18.8(6) . . . . ?
N5 Cu1 N9 C15 161.4(3) . . . . ?
O2 Cu1 N9 C15 -123.0(3) 3_565 . . . ?
O1 Cu1 N9 C15 85.9(3) . . . . ?
Cu2 O3 N10 O4 -174.7(4) . . . . ?
Cu2 O3 N10 O5 4.9(6) . . . . ?
Cu2 O7 N11 O8 -176.1(5) . . . . ?
Cu2 O7 N11 O6 7.9(7) . . . . ?
C5 N1 C1 C2 1.1(8) . . . . ?
Cu2 N1 C1 C2 -171.3(4) . . . . ?
N1 C1 C2 C3 0.0(8) . . . . ?
C1 C2 C3 C4 -1.6(9) . . . . ?
C2 C3 C4 C5 2.1(9) . . . . ?
C1 N1 C5 C4 -0.6(7) . . . . ?
Cu2 N1 C5 C4 172.9(4) . . . . ?
C1 N1 C5 C6 -179.5(4) . . . . ?
Cu2 N1 C5 C6 -6.0(5) . . . . ?
C3 C4 C5 N1 -1.0(8) . . . . ?
C3 C4 C5 C6 177.8(6) . . . . ?
N4 N3 C6 N2 -4.2(8) . . . . ?
Cu2 N3 C6 N2 -178.2(4) . . . . ?
N4 N3 C6 C5 173.3(4) . . . . ?
Cu2 N3 C6 C5 -0.8(6) . . . . ?
N1 C5 C6 N3 4.6(7) . . . . ?
C4 C5 C6 N3 -174.3(5) . . . . ?
N1 C5 C6 N2 -177.9(5) . . . . ?
C4 C5 C6 N2 3.2(8) . . . . ?
N3 N4 C7 O1 -2.5(6) . . . . ?
N3 N4 C7 C8 175.7(4) . . . . ?
Cu2 O1 C7 N4 1.6(6) . . . . ?
Cu1 O1 C7 N4 175.1(4) . . . . ?
Cu2 O1 C7 C8 -176.6(3) . . . . ?
Cu1 O1 C7 C8 -3.1(5) . . . . ?
C12 N5 C8 C9 -1.4(6) . . . . ?
Cu1 N5 C8 C9 -176.5(3) . . . . ?
C12 N5 C8 C7 177.8(4) . . . . ?
Cu1 N5 C8 C7 2.8(5) . . . . ?
N4 C7 C8 N5 -177.7(4) . . . . ?
O1 C7 C8 N5 0.7(6) . . . . ?
N4 C7 C8 C9 1.5(7) . . . . ?
O1 C7 C8 C9 179.9(4) . . . . ?
N5 C8 C9 C10 0.6(7) . . . . ?
C7 C8 C9 C10 -178.6(4) . . . . ?
C8 C9 C10 C11 0.5(7) . . . . ?
C8 C9 C10 Cl1 179.4(4) . . . . ?
C9 C10 C11 C12 -0.8(7) . . . . ?
Cl1 C10 C11 C12 -179.7(4) . . . . ?
C8 N5 C12 C11 1.1(6) . . . . ?
Cu1 N5 C12 C11 176.2(3) . . . . ?
C8 N5 C12 C13 -178.3(4) . . . . ?
Cu1 N5 C12 C13 -3.2(5) . . . . ?
C10 C11 C12 N5 -0.1(7) . . . . ?
C10 C11 C12 C13 179.3(4) . . . . ?
N5 C12 C13 O2 -4.1(6) . . . 3_565 ?
C11 C12 C13 O2 176.5(4) . . . 3_565 ?
N5 C12 C13 N6 176.3(4) . . . 3_565 ?
C11 C12 C13 N6 -3.1(6) . . . 3_565 ?
N6 N7 C14 N8 2.2(7) . . . . ?
Cu1 N7 C14 N8 168.3(4) . . . . ?
N6 N7 C14 C15 179.3(4) . . . . ?
Cu1 N7 C14 C15 -14.6(5) . . . . ?
C19 N9 C15 C16 3.7(7) . . . . ?
Cu1 N9 C15 C16 -175.8(4) . . . . ?
C19 N9 C15 C14 -176.6(4) . . . . ?
Cu1 N9 C15 C14 3.9(5) . . . . ?
N7 C14 C15 N9 6.1(6) . . . . ?
N8 C14 C15 N9 -176.7(4) . . . . ?
N7 C14 C15 C16 -174.2(5) . . . . ?
N8 C14 C15 C16 3.0(7) . . . . ?
N9 C15 C16 C17 -3.8(8) . . . . ?
C14 C15 C16 C17 176.6(5) . . . . ?
C15 C16 C17 C18 2.4(10) . . . . ?
C16 C17 C18 C19 -1.0(10) . . . . ?
C15 N9 C19 C18 -2.2(8) . . . . ?
Cu1 N9 C19 C18 177.1(4) . . . . ?
C17 C18 C19 N9 0.9(9) . . . . ?
